data_7124294
loop_
_publ_author_name
'Giese, Steven'
'Buzsaki, Daniel'
'Nyulaszi, Laszlo'
'Muller, Christian'

_publ_section_title
;
 Four Consecutive Reactions in one Pot: Cascade Formation of an
 Unprecedented Triphosphatricyclo[3.2.1.02,7]oct-3-ene
;
_journal_name_full 'Chemical Communications'
_journal_paper_doi 10.1039/C9CC07462G
_journal_year 2019
_chemical_formula_moiety 'C42 H66 Br Cu O4 P6 Si6'
_chemical_formula_sum 'C42 H66 Br Cu O4 P6 Si6'
_chemical_formula_weight 1132.75
_space_group_crystal_system triclinic
_space_group_IT_number 2
_space_group_name_Hall '-P 1'
_space_group_name_H-M_alt 'P -1'
_symmetry_space_group_name_Hall '-P 1'
_symmetry_space_group_name_H-M 'P -1'
_atom_sites_solution_hydrogens geom
_audit_creation_method SHELXL-2014/7
_audit_update_record
;
2019-02-14 deposited with the CCDC.    2019-10-09 downloaded from the CCDC.
;
_cell_angle_alpha 106.111(7)
_cell_angle_beta 99.386(8)
_cell_angle_gamma 99.154(7)
_cell_formula_units_Z 2
_cell_length_a 12.381(4)
_cell_length_b 13.372(4)
_cell_length_c 17.518(5)
_cell_measurement_reflns_used 9752
_cell_measurement_temperature 100(2)
_cell_measurement_theta_max 25.35
_cell_measurement_theta_min 2.31
_cell_volume 2684.4(14)
_computing_cell_refinement 'Bruker SAINT'
_computing_data_collection 'Bruker APEX2'
_computing_data_reduction 'Bruker SAINT'
_computing_molecular_graphics 'Bruker SHELXTL'
_computing_publication_material 'Bruker SHELXTL'
_computing_structure_refinement 'SHELXL-2014 (Sheldrick 2014)'
_computing_structure_solution 'SHELXS-97 (Sheldrick 2008)'
_diffrn_ambient_temperature 100(2)
_diffrn_measured_fraction_theta_full 0.999
_diffrn_measured_fraction_theta_max 0.996
_diffrn_measurement_device_type 'Bruker APEX-II CCD'
_diffrn_measurement_method '\f and \w scans'
_diffrn_radiation_type MoK\a
_diffrn_radiation_wavelength 0.71073
_diffrn_reflns_av_R_equivalents 0.0786
_diffrn_reflns_av_unetI/netI 0.0296
_diffrn_reflns_Laue_measured_fraction_full 0.999
_diffrn_reflns_Laue_measured_fraction_max 0.996
_diffrn_reflns_limit_h_max 14
_diffrn_reflns_limit_h_min -14
_diffrn_reflns_limit_k_max 16
_diffrn_reflns_limit_k_min -16
_diffrn_reflns_limit_l_max 21
_diffrn_reflns_limit_l_min -21
_diffrn_reflns_number 149326
_diffrn_reflns_point_group_measured_fraction_full 0.999
_diffrn_reflns_point_group_measured_fraction_max 0.996
_diffrn_reflns_theta_full 25.242
_diffrn_reflns_theta_max 25.470
_diffrn_reflns_theta_min 2.319
_diffrn_source 'sealed tube'
_exptl_absorpt_coefficient_mu 1.502
_exptl_absorpt_correction_T_max 0.7452
_exptl_absorpt_correction_T_min 0.6547
_exptl_absorpt_correction_type multi-scan
_exptl_crystal_colour colourless
_exptl_crystal_density_diffrn 1.401
_exptl_crystal_description plate
_exptl_crystal_F_000 1176
_exptl_crystal_size_max 0.180
_exptl_crystal_size_mid 0.070
_exptl_crystal_size_min 0.050
_refine_diff_density_max 0.509
_refine_diff_density_min -0.344
_refine_diff_density_rms 0.068
_refine_ls_extinction_method none
_refine_ls_goodness_of_fit_ref 1.040
_refine_ls_hydrogen_treatment constr
_refine_ls_matrix_type full
_refine_ls_number_parameters 543
_refine_ls_number_reflns 9906
_refine_ls_number_restraints 0
_refine_ls_restrained_S_all 1.040
_refine_ls_R_factor_all 0.0462
_refine_ls_R_factor_gt 0.0314
_refine_ls_shift/su_max 0.001
_refine_ls_shift/su_mean 0.000
_refine_ls_structure_factor_coef Fsqd
_refine_ls_weighting_details 'w=1/[\s^2^(Fo^2^)+(0.0244P)^2^+3.2763P] where P=(Fo^2^+2Fc^2^)/3'
_refine_ls_weighting_scheme calc
_refine_ls_wR_factor_gt 0.0623
_refine_ls_wR_factor_ref 0.0671
_reflns_Friedel_coverage 0.000
_reflns_number_gt 8205
_reflns_number_total 9906
_reflns_threshold_expression 'I > 2\s(I)'
_cod_data_source_file c9cc07462g2.cif
_cod_data_source_block shelx_CCDC3
_cod_database_code 7124294
_shelx_shelxl_version_number 2014/7
_shelx_space_group_comment
;
The symmetry employed for this shelxl refinement is uniquely defined
by the following loop, which should always be used as a source of
symmetry information in preference to the above space-group names.
They are only intended as comments.
;
_shelx_estimated_absorpt_t_min 0.774
_shelx_estimated_absorpt_t_max 0.929

loop_
_space_group_symop_operation_xyz
'x, y, z'
'-x, -y, -z'

loop_
_atom_site_label
_atom_site_type_symbol
_atom_site_fract_x
_atom_site_fract_y
_atom_site_fract_z
_atom_site_U_iso_or_equiv
_atom_site_adp_type
_atom_site_occupancy
_atom_site_site_symmetry_order
_atom_site_calc_flag
_atom_site_refinement_flags_posn
_atom_site_refinement_flags_adp
Br1 Br 0.72244(2) 0.49617(2) 0.43326(2) 0.02625(8) Uani 1 1 d . .
Cu1 Cu 0.70035(2) 0.47244(2) 0.29284(2) 0.01264(7) Uani 1 1 d . .
P3 P 0.59978(5) 0.31527(5) 0.20616(4) 0.01152(13) Uani 1 1 d . .
P4 P 0.77614(5) 0.62045(5) 0.26646(4) 0.01224(13) Uani 1 1 d . .
P5 P 0.86293(5) 0.74533(5) 0.37972(4) 0.01440(14) Uani 1 1 d . .
P2 P 0.54846(5) 0.19064(5) 0.25933(4) 0.01281(13) Uani 1 1 d . .
P1 P 0.37736(5) 0.13429(5) 0.18591(4) 0.01315(13) Uani 1 1 d . .
P6 P 1.00151(5) 0.81033(5) 0.33255(4) 0.01508(14) Uani 1 1 d . .
Si4 Si 0.72894(6) 0.14329(5) 0.10919(4) 0.01502(15) Uani 1 1 d . .
Si6 Si 0.21661(6) 0.23823(5) 0.09587(4) 0.01600(15) Uani 1 1 d . .
Si1 Si 0.62195(6) 0.79606(5) 0.25012(4) 0.01605(15) Uani 1 1 d . .
Si5 Si 0.38439(6) 0.17024(5) 0.37180(4) 0.01541(15) Uani 1 1 d . .
Si2 Si 1.10416(6) 0.73051(6) 0.18795(4) 0.01756(15) Uani 1 1 d . .
Si3 Si 1.08463(6) 0.77180(6) 0.49917(4) 0.01907(16) Uani 1 1 d . .
O4 O 0.39770(15) 0.55947(13) 0.33099(11) 0.0202(4) Uani 1 1 d . .
O2 O 1.04664(15) 0.39830(13) 0.26479(11) 0.0209(4) Uani 1 1 d . .
O3 O 0.44751(16) 0.56340(14) 0.21724(11) 0.0243(4) Uani 1 1 d . .
O1 O 0.93226(16) 0.38661(14) 0.15186(11) 0.0265(4) Uani 1 1 d . .
C33 C 0.40830(19) 0.34555(19) 0.29996(14) 0.0138(5) Uani 1 1 d . .
C21 C 1.0845(2) 0.5460(2) 0.38322(16) 0.0189(6) Uani 1 1 d . .
H21 H 1.1203 0.5786 0.4390 0.023 Uiso 1 1 calc R U
C38 C 0.4735(2) 0.38712(19) 0.10099(14) 0.0146(5) Uani 1 1 d . .
H38 H 0.4340 0.4413 0.0965 0.018 Uiso 1 1 calc R U
C37 C 0.41792(19) 0.23304(18) 0.29075(14) 0.0124(5) Uani 1 1 d . .
C24 C 1.0058(2) 0.70937(19) 0.38816(15) 0.0154(5) Uani 1 1 d . .
C39 C 0.5407(2) 0.36017(19) 0.05000(15) 0.0160(5) Uani 1 1 d . .
H39 H 0.5424 0.3942 0.0091 0.019 Uiso 1 1 calc R U
C41 C 0.6431(2) 0.24836(19) 0.11507(14) 0.0140(5) Uani 1 1 d . .
C32 C 0.3809(2) 0.40628(19) 0.37317(15) 0.0171(5) Uani 1 1 d . .
H32 H 0.3660 0.3736 0.4132 0.020 Uiso 1 1 calc R U
C22 C 1.0166(2) 0.60078(19) 0.34152(15) 0.0156(5) Uani 1 1 d . .
C26 C 0.8451(2) 0.55434(19) 0.12544(14) 0.0149(5) Uani 1 1 d . .
H26 H 0.8795 0.5031 0.0948 0.018 Uiso 1 1 calc R U
C42 C 0.37065(19) 0.22648(18) 0.12524(14) 0.0130(5) Uani 1 1 d . .
H42 H 0.3918 0.1913 0.0732 0.016 Uiso 1 1 calc R U
C28 C 0.6903(2) 0.6502(2) 0.12715(15) 0.0172(5) Uani 1 1 d . .
H28 H 0.6425 0.6766 0.0930 0.021 Uiso 1 1 calc R U
C19 C 0.9768(2) 0.4435(2) 0.22018(16) 0.0186(6) Uani 1 1 d . .
C30 C 0.9680(2) 0.72116(19) 0.22622(14) 0.0145(5) Uani 1 1 d . .
H30 H 0.9187 0.7545 0.1943 0.017 Uiso 1 1 calc R U
C29 C 0.69342(19) 0.68488(19) 0.20767(15) 0.0139(5) Uani 1 1 d . .
C34 C 0.42713(19) 0.39536(18) 0.24286(14) 0.0130(5) Uani 1 1 d . .
C25 C 0.8970(2) 0.60858(18) 0.21538(14) 0.0134(5) Uani 1 1 d . .
C27 C 0.7535(2) 0.5760(2) 0.08806(15) 0.0173(5) Uani 1 1 d . .
H27 H 0.7272 0.5401 0.0314 0.021 Uiso 1 1 calc R U
C20 C 1.0971(2) 0.4499(2) 0.34363(16) 0.0214(6) Uani 1 1 d . .
H20 H 1.1436 0.4159 0.3720 0.026 Uiso 1 1 calc R U
C35 C 0.4267(2) 0.50826(19) 0.25929(15) 0.0173(5) Uani 1 1 d . .
C23 C 0.9662(2) 0.55088(19) 0.26044(15) 0.0148(5) Uani 1 1 d . .
C31 C 0.3763(2) 0.5078(2) 0.38498(15) 0.0193(6) Uani 1 1 d . .
H31 H 0.3572 0.5458 0.4335 0.023 Uiso 1 1 calc R U
C17 C 0.8261(2) 0.1701(2) 0.20887(15) 0.0199(6) Uani 1 1 d . .
H17A H 0.7828 0.1706 0.2510 0.030 Uiso 1 1 calc R U
H17B H 0.8695 0.1144 0.2053 0.030 Uiso 1 1 calc R U
H17C H 0.8773 0.2396 0.2229 0.030 Uiso 1 1 calc R U
C16 C 0.6305(2) 0.0112(2) 0.08278(16) 0.0208(6) Uani 1 1 d . .
H16A H 0.5894 0.0112 0.1261 0.031 Uiso 1 1 calc R U
H16B H 0.5773 -0.0016 0.0313 0.031 Uiso 1 1 calc R U
H16C H 0.6732 -0.0452 0.0771 0.031 Uiso 1 1 calc R U
C40 C 0.6116(2) 0.28315(19) 0.05137(15) 0.0164(5) Uani 1 1 d . .
H40 H 0.6377 0.2552 0.0034 0.020 Uiso 1 1 calc R U
C36 C 0.45798(19) 0.33426(18) 0.16596(14) 0.0125(5) Uani 1 1 d . .
C1 C 0.4976(2) 0.7892(2) 0.17169(15) 0.0196(6) Uani 1 1 d . .
H1A H 0.5207 0.7899 0.1209 0.029 Uiso 1 1 calc R U
H1B H 0.4422 0.7234 0.1620 0.029 Uiso 1 1 calc R U
H1C H 0.4643 0.8508 0.1909 0.029 Uiso 1 1 calc R U
C3 C 0.7258(2) 0.9217(2) 0.26770(18) 0.0280(7) Uani 1 1 d . .
H3A H 0.7468 0.9231 0.2164 0.042 Uiso 1 1 calc R U
H3B H 0.6927 0.9829 0.2882 0.042 Uiso 1 1 calc R U
H3C H 0.7927 0.9251 0.3078 0.042 Uiso 1 1 calc R U
C15 C 0.4791(2) 0.2510(2) 0.47141(15) 0.0241(6) Uani 1 1 d . .
H15A H 0.4398 0.3002 0.5027 0.036 Uiso 1 1 calc R U
H15B H 0.5460 0.2916 0.4620 0.036 Uiso 1 1 calc R U
H15C H 0.5014 0.2035 0.5019 0.036 Uiso 1 1 calc R U
C10 C 0.1972(2) 0.3778(2) 0.11657(17) 0.0224(6) Uani 1 1 d . .
H10A H 0.2430 0.4147 0.0878 0.034 Uiso 1 1 calc R U
H10B H 0.1180 0.3772 0.0975 0.034 Uiso 1 1 calc R U
H10C H 0.2202 0.4151 0.1752 0.034 Uiso 1 1 calc R U
C18 C 0.8058(2) 0.1414(2) 0.02627(16) 0.0229(6) Uani 1 1 d . .
H18A H 0.7520 0.1271 -0.0252 0.034 Uiso 1 1 calc R U
H18B H 0.8568 0.2107 0.0390 0.034 Uiso 1 1 calc R U
H18C H 0.8490 0.0854 0.0213 0.034 Uiso 1 1 calc R U
C13 C 0.2340(2) 0.1607(2) 0.37711(18) 0.0253(6) Uani 1 1 d . .
H13A H 0.1865 0.1178 0.3239 0.038 Uiso 1 1 calc R U
H13B H 0.2183 0.1268 0.4182 0.038 Uiso 1 1 calc R U
H13C H 0.2184 0.2323 0.3920 0.038 Uiso 1 1 calc R U
C14 C 0.4119(2) 0.0326(2) 0.34406(17) 0.0223(6) Uani 1 1 d . .
H14A H 0.3625 -0.0107 0.2917 0.033 Uiso 1 1 calc R U
H14B H 0.4903 0.0361 0.3397 0.033 Uiso 1 1 calc R U
H14C H 0.3974 0.0002 0.3862 0.033 Uiso 1 1 calc R U
C2 C 0.5835(2) 0.7951(2) 0.34800(15) 0.0229(6) Uani 1 1 d . .
H2A H 0.6507 0.7988 0.3879 0.034 Uiso 1 1 calc R U
H2B H 0.5507 0.8567 0.3684 0.034 Uiso 1 1 calc R U
H2C H 0.5287 0.7293 0.3395 0.034 Uiso 1 1 calc R U
C7 C 1.2382(2) 0.7943(2) 0.50521(19) 0.0321(7) Uani 1 1 d . .
H7A H 1.2585 0.8401 0.4725 0.048 Uiso 1 1 calc R U
H7B H 1.2781 0.8288 0.5620 0.048 Uiso 1 1 calc R U
H7C H 1.2590 0.7257 0.4843 0.048 Uiso 1 1 calc R U
C9 C 1.0362(2) 0.6854(2) 0.55917(17) 0.0300(7) Uani 1 1 d . .
H9A H 1.0867 0.6367 0.5629 0.045 Uiso 1 1 calc R U
H9B H 0.9601 0.6441 0.5322 0.045 Uiso 1 1 calc R U
H9C H 1.0361 0.7300 0.6140 0.045 Uiso 1 1 calc R U
C12 C 0.1275(2) 0.1740(2) 0.1521(2) 0.0304(7) Uani 1 1 d . .
H12A H 0.1354 0.1000 0.1428 0.046 Uiso 1 1 calc R U
H12B H 0.1511 0.2129 0.2105 0.046 Uiso 1 1 calc R U
H12C H 0.0489 0.1751 0.1328 0.046 Uiso 1 1 calc R U
C4 C 1.1372(2) 0.8695(2) 0.18335(17) 0.0273(7) Uani 1 1 d . .
H4A H 1.0759 0.8805 0.1457 0.041 Uiso 1 1 calc R U
H4B H 1.1463 0.9200 0.2377 0.041 Uiso 1 1 calc R U
H4C H 1.2069 0.8809 0.1642 0.041 Uiso 1 1 calc R U
C6 C 1.0885(2) 0.6343(2) 0.08442(17) 0.0271(6) Uani 1 1 d . .
H6A H 1.0275 0.6451 0.0463 0.041 Uiso 1 1 calc R U
H6B H 1.1586 0.6462 0.0659 0.041 Uiso 1 1 calc R U
H6C H 1.0712 0.5613 0.0868 0.041 Uiso 1 1 calc R U
C11 C 0.1646(2) 0.1693(2) -0.01562(17) 0.0295(7) Uani 1 1 d . .
H11A H 0.2113 0.2029 -0.0456 0.044 Uiso 1 1 calc R U
H11B H 0.1683 0.0940 -0.0278 0.044 Uiso 1 1 calc R U
H11C H 0.0867 0.1748 -0.0320 0.044 Uiso 1 1 calc R U
C8 C 1.0510(2) 0.9042(2) 0.54169(17) 0.0309(7) Uani 1 1 d . .
H8A H 0.9703 0.8951 0.5394 0.046 Uiso 1 1 calc R U
H8B H 1.0922 0.9366 0.5984 0.046 Uiso 1 1 calc R U
H8C H 1.0728 0.9505 0.5097 0.046 Uiso 1 1 calc R U
C5 C 1.2203(2) 0.7088(3) 0.25934(18) 0.0307(7) Uani 1 1 d . .
H5A H 1.2025 0.6357 0.2616 0.046 Uiso 1 1 calc R U
H5B H 1.2900 0.7201 0.2403 0.046 Uiso 1 1 calc R U
H5C H 1.2294 0.7592 0.3138 0.046 Uiso 1 1 calc R U

loop_
_atom_site_aniso_label
_atom_site_aniso_U_11
_atom_site_aniso_U_22
_atom_site_aniso_U_33
_atom_site_aniso_U_23
_atom_site_aniso_U_13
_atom_site_aniso_U_12
Br1 0.03515(16) 0.03175(16) 0.01002(13) 0.00822(11) 0.00241(11) 0.00152(12)
Cu1 0.01333(15) 0.01432(15) 0.00949(15) 0.00415(12) 0.00114(12) 0.00139(12)
P3 0.0122(3) 0.0135(3) 0.0086(3) 0.0035(2) 0.0019(2) 0.0023(2)
P4 0.0127(3) 0.0139(3) 0.0092(3) 0.0044(2) 0.0001(2) 0.0010(2)
P5 0.0149(3) 0.0161(3) 0.0099(3) 0.0027(3) -0.0003(3) 0.0022(3)
P2 0.0131(3) 0.0149(3) 0.0119(3) 0.0054(3) 0.0032(3) 0.0044(2)
P1 0.0141(3) 0.0123(3) 0.0116(3) 0.0025(2) 0.0019(3) 0.0021(2)
P6 0.0158(3) 0.0139(3) 0.0134(3) 0.0046(3) -0.0006(3) 0.0004(3)
Si4 0.0150(3) 0.0177(4) 0.0127(3) 0.0039(3) 0.0042(3) 0.0048(3)
Si6 0.0128(3) 0.0195(4) 0.0149(4) 0.0051(3) 0.0008(3) 0.0039(3)
Si1 0.0185(4) 0.0153(3) 0.0130(3) 0.0056(3) -0.0013(3) 0.0026(3)
Si5 0.0173(4) 0.0185(4) 0.0133(3) 0.0074(3) 0.0060(3) 0.0050(3)
Si2 0.0160(4) 0.0205(4) 0.0169(4) 0.0087(3) 0.0039(3) 0.0005(3)
Si3 0.0184(4) 0.0212(4) 0.0128(4) 0.0033(3) -0.0043(3) 0.0021(3)
O4 0.0280(10) 0.0139(9) 0.0191(10) 0.0027(7) 0.0089(8) 0.0061(8)
O2 0.0233(10) 0.0175(9) 0.0240(10) 0.0076(8) 0.0058(8) 0.0078(8)
O3 0.0376(11) 0.0162(9) 0.0229(10) 0.0089(8) 0.0115(9) 0.0063(8)
O1 0.0341(11) 0.0190(10) 0.0213(11) 0.0008(8) 0.0007(9) 0.0066(8)
C33 0.0096(12) 0.0155(12) 0.0126(12) 0.0011(10) -0.0005(10) 0.0015(10)
C21 0.0178(13) 0.0232(14) 0.0174(13) 0.0116(11) 0.0012(11) 0.0026(11)
C38 0.0159(12) 0.0149(12) 0.0117(12) 0.0051(10) -0.0012(10) 0.0019(10)
C37 0.0134(12) 0.0133(12) 0.0109(12) 0.0039(10) 0.0029(10) 0.0031(10)
C24 0.0145(12) 0.0181(13) 0.0129(13) 0.0059(10) -0.0001(10) 0.0033(10)
C39 0.0176(13) 0.0187(13) 0.0104(12) 0.0065(10) -0.0002(10) -0.0003(10)
C41 0.0125(12) 0.0153(12) 0.0121(12) 0.0029(10) 0.0026(10) -0.0003(10)
C32 0.0177(13) 0.0191(13) 0.0129(13) 0.0026(10) 0.0034(10) 0.0041(10)
C22 0.0142(12) 0.0168(13) 0.0174(13) 0.0081(10) 0.0046(10) 0.0020(10)
C26 0.0182(13) 0.0137(12) 0.0111(12) 0.0033(10) 0.0049(10) -0.0023(10)
C42 0.0137(12) 0.0154(12) 0.0091(12) 0.0032(10) 0.0020(10) 0.0027(10)
C28 0.0133(12) 0.0210(13) 0.0155(13) 0.0092(11) -0.0021(10) -0.0021(10)
C19 0.0158(13) 0.0180(13) 0.0245(15) 0.0095(12) 0.0070(11) 0.0029(10)
C30 0.0158(12) 0.0154(12) 0.0116(12) 0.0062(10) -0.0006(10) 0.0021(10)
C29 0.0113(12) 0.0167(12) 0.0138(13) 0.0083(10) -0.0001(10) -0.0004(10)
C34 0.0114(12) 0.0134(12) 0.0129(12) 0.0025(10) 0.0014(10) 0.0030(10)
C25 0.0133(12) 0.0141(12) 0.0117(12) 0.0039(10) 0.0019(10) 0.0007(10)
C27 0.0190(13) 0.0196(13) 0.0099(12) 0.0037(10) 0.0019(10) -0.0030(10)
C20 0.0191(14) 0.0235(14) 0.0256(15) 0.0140(12) 0.0037(12) 0.0050(11)
C35 0.0176(13) 0.0166(13) 0.0157(13) 0.0016(11) 0.0032(11) 0.0042(10)
C23 0.0132(12) 0.0155(12) 0.0164(13) 0.0075(10) 0.0032(10) 0.0004(10)
C31 0.0231(14) 0.0201(14) 0.0134(13) 0.0012(11) 0.0074(11) 0.0047(11)
C17 0.0181(13) 0.0245(14) 0.0186(14) 0.0097(11) 0.0036(11) 0.0037(11)
C16 0.0215(14) 0.0181(13) 0.0210(14) 0.0028(11) 0.0052(11) 0.0052(11)
C40 0.0164(13) 0.0213(13) 0.0102(12) 0.0024(10) 0.0054(10) 0.0027(10)
C36 0.0125(12) 0.0135(12) 0.0112(12) 0.0036(10) 0.0016(10) 0.0035(10)
C1 0.0205(13) 0.0208(14) 0.0171(13) 0.0070(11) 0.0011(11) 0.0046(11)
C3 0.0289(16) 0.0198(14) 0.0297(16) 0.0095(12) -0.0067(13) -0.0005(12)
C15 0.0303(15) 0.0310(15) 0.0139(13) 0.0092(12) 0.0049(12) 0.0105(12)
C10 0.0178(13) 0.0262(15) 0.0264(15) 0.0102(12) 0.0068(12) 0.0084(11)
C18 0.0260(15) 0.0246(15) 0.0201(14) 0.0056(12) 0.0107(12) 0.0077(12)
C13 0.0230(15) 0.0284(15) 0.0312(16) 0.0132(13) 0.0157(13) 0.0073(12)
C14 0.0256(15) 0.0223(14) 0.0257(15) 0.0142(12) 0.0091(12) 0.0084(12)
C2 0.0295(15) 0.0244(14) 0.0144(13) 0.0046(11) 0.0040(12) 0.0085(12)
C7 0.0210(15) 0.0361(17) 0.0314(17) 0.0066(14) -0.0051(13) 0.0018(13)
C9 0.0329(17) 0.0393(17) 0.0168(14) 0.0109(13) 0.0019(13) 0.0047(13)
C12 0.0157(14) 0.0349(17) 0.051(2) 0.0254(15) 0.0101(13) 0.0094(12)
C4 0.0286(16) 0.0267(15) 0.0233(15) 0.0113(12) 0.0030(12) -0.0069(12)
C6 0.0308(16) 0.0252(15) 0.0261(16) 0.0063(12) 0.0156(13) 0.0015(12)
C11 0.0218(15) 0.0342(17) 0.0236(15) -0.0009(13) -0.0055(12) 0.0098(13)
C8 0.0322(16) 0.0276(16) 0.0206(15) -0.0025(12) -0.0095(13) 0.0047(13)
C5 0.0185(14) 0.0476(19) 0.0343(17) 0.0238(15) 0.0083(13) 0.0082(13)

loop_
_atom_type_symbol
_atom_type_description
_atom_type_scat_dispersion_real
_atom_type_scat_dispersion_imag
_atom_type_scat_source
C C 0.0033 0.0016 'International Tables Vol C Tables 4.2.6.8 and 6.1.1.4'
H H 0.0000 0.0000 'International Tables Vol C Tables 4.2.6.8 and 6.1.1.4'
Br Br -0.2901 2.4595 'International Tables Vol C Tables 4.2.6.8 and 6.1.1.4'
Cu Cu 0.3201 1.2651 'International Tables Vol C Tables 4.2.6.8 and 6.1.1.4'
O O 0.0106 0.0060 'International Tables Vol C Tables 4.2.6.8 and 6.1.1.4'
P P 0.1023 0.0942 'International Tables Vol C Tables 4.2.6.8 and 6.1.1.4'
Si Si 0.0817 0.0704 'International Tables Vol C Tables 4.2.6.8 and 6.1.1.4'

loop_
_geom_angle_atom_site_label_1
_geom_angle_atom_site_label_2
_geom_angle_atom_site_label_3
_geom_angle
P3 Cu1 P4 129.48(3)
P3 Cu1 Br1 117.60(2)
P4 Cu1 Br1 112.76(2)
C41 P3 C36 103.26(11)
C41 P3 P2 105.23(8)
C36 P3 P2 98.48(8)
C41 P3 Cu1 121.72(8)
C36 P3 Cu1 108.11(8)
P2 P3 Cu1 116.76(4)
C29 P4 C25 102.07(11)
C29 P4 P5 105.62(9)
C25 P4 P5 98.84(8)
C29 P4 Cu1 122.15(8)
C25 P4 Cu1 114.95(8)
P5 P4 Cu1 110.35(4)
C24 P5 P6 54.09(8)
C24 P5 P4 98.33(8)
P6 P5 P4 96.57(4)
C37 P2 P3 98.75(8)
C37 P2 P1 53.96(7)
P3 P2 P1 96.68(4)
C42 P1 C37 99.58(11)
C42 P1 P2 102.24(8)
C37 P1 P2 55.48(8)
C30 P6 C24 99.95(11)
C30 P6 P5 101.65(8)
C24 P6 P5 55.18(8)
C18 Si4 C17 111.74(13)
C18 Si4 C16 108.66(12)
C17 Si4 C16 109.51(12)
C18 Si4 C41 108.56(12)
C17 Si4 C41 110.24(11)
C16 Si4 C41 108.03(11)
C12 Si6 C10 106.91(13)
C12 Si6 C11 109.08(15)
C10 Si6 C11 107.62(13)
C12 Si6 C42 110.82(12)
C10 Si6 C42 114.26(11)
C11 Si6 C42 108.02(12)
C2 Si1 C1 111.55(13)
C2 Si1 C3 108.74(13)
C1 Si1 C3 108.74(12)
C2 Si1 C29 113.35(12)
C1 Si1 C29 108.77(11)
C3 Si1 C29 105.43(13)
C15 Si5 C13 111.44(13)
C15 Si5 C14 108.71(12)
C13 Si5 C14 108.47(12)
C15 Si5 C37 108.71(12)
C13 Si5 C37 110.83(12)
C14 Si5 C37 108.61(11)
C5 Si2 C4 109.77(13)
C5 Si2 C6 108.85(14)
C4 Si2 C6 109.38(13)
C5 Si2 C30 111.67(12)
C4 Si2 C30 104.37(12)
C6 Si2 C30 112.70(12)
C7 Si3 C9 113.33(14)
C7 Si3 C8 107.40(14)
C9 Si3 C8 107.70(15)
C7 Si3 C24 109.87(13)
C9 Si3 C24 108.98(12)
C8 Si3 C24 109.47(12)
C31 O4 C35 121.15(19)
C20 O2 C19 121.3(2)
C34 C33 C32 118.0(2)
C34 C33 C37 123.4(2)
C32 C33 C37 118.6(2)
C20 C21 C22 119.9(2)
C20 C21 H21 120.1
C22 C21 H21 120.1
C39 C38 C36 122.4(2)
C39 C38 H38 118.8
C36 C38 H38 118.8
C33 C37 P1 118.24(17)
C33 C37 Si5 119.85(17)
P1 C37 Si5 112.38(12)
C33 C37 P2 117.79(17)
P1 C37 P2 70.56(9)
Si5 C37 P2 107.82(11)
C22 C24 P6 117.32(18)
C22 C24 P5 119.95(17)
P6 C24 P5 70.73(9)
C22 C24 Si3 119.40(17)
P6 C24 Si3 112.20(13)
P5 C24 Si3 107.53(13)
C38 C39 C40 125.8(2)
C38 C39 H39 117.1
C40 C39 H39 117.1
C40 C41 P3 113.80(19)
C40 C41 Si4 122.25(19)
P3 C41 Si4 123.91(13)
C31 C32 C33 120.2(2)
C31 C32 H32 119.9
C33 C32 H32 119.9
C23 C22 C21 118.3(2)
C23 C22 C24 123.5(2)
C21 C22 C24 118.1(2)
C27 C26 C25 122.5(2)
C27 C26 H26 118.8
C25 C26 H26 118.8
C36 C42 P1 112.81(16)
C36 C42 Si6 115.59(16)
P1 C42 Si6 109.00(12)
C36 C42 H42 106.3
P1 C42 H42 106.3
Si6 C42 H42 106.3
C29 C28 C27 125.8(2)
C29 C28 H28 117.1
C27 C28 H28 117.1
O1 C19 O2 114.6(2)
O1 C19 C23 128.4(2)
O2 C19 C23 117.0(2)
C25 C30 P6 112.93(17)
C25 C30 Si2 118.82(17)
P6 C30 Si2 107.08(12)
C25 C30 H30 105.7
P6 C30 H30 105.7
Si2 C30 H30 105.7
C28 C29 P4 113.78(19)
C28 C29 Si1 120.21(18)
P4 C29 Si1 125.93(14)
C33 C34 C35 120.4(2)
C33 C34 C36 119.3(2)
C35 C34 C36 120.1(2)
C23 C25 C26 118.4(2)
C23 C25 C30 109.40(19)
C26 C25 C30 108.62(19)
C23 C25 P4 103.93(16)
C26 C25 P4 105.55(16)
C30 C25 P4 110.75(16)
C26 C27 C28 125.1(2)
C26 C27 H27 117.5
C28 C27 H27 117.5
C21 C20 O2 123.0(2)
C21 C20 H20 118.5
O2 C20 H20 118.5
O3 C35 O4 115.2(2)
O3 C35 C34 127.7(2)
O4 C35 C34 117.1(2)
C22 C23 C19 120.3(2)
C22 C23 C25 118.9(2)
C19 C23 C25 120.8(2)
C32 C31 O4 122.9(2)
C32 C31 H31 118.5
O4 C31 H31 118.5
Si4 C17 H17A 109.5
Si4 C17 H17B 109.5
H17A C17 H17B 109.5
Si4 C17 H17C 109.5
H17A C17 H17C 109.5
H17B C17 H17C 109.5
Si4 C16 H16A 109.5
Si4 C16 H16B 109.5
H16A C16 H16B 109.5
Si4 C16 H16C 109.5
H16A C16 H16C 109.5
H16B C16 H16C 109.5
C41 C40 C39 125.4(2)
C41 C40 H40 117.3
C39 C40 H40 117.3
C34 C36 C38 119.5(2)
C34 C36 C42 109.28(19)
C38 C36 C42 108.27(19)
C34 C36 P3 101.85(15)
C38 C36 P3 105.28(16)
C42 C36 P3 112.53(16)
Si1 C1 H1A 109.5
Si1 C1 H1B 109.5
H1A C1 H1B 109.5
Si1 C1 H1C 109.5
H1A C1 H1C 109.5
H1B C1 H1C 109.5
Si1 C3 H3A 109.5
Si1 C3 H3B 109.5
H3A C3 H3B 109.5
Si1 C3 H3C 109.5
H3A C3 H3C 109.5
H3B C3 H3C 109.5
Si5 C15 H15A 109.5
Si5 C15 H15B 109.5
H15A C15 H15B 109.5
Si5 C15 H15C 109.5
H15A C15 H15C 109.5
H15B C15 H15C 109.5
Si6 C10 H10A 109.5
Si6 C10 H10B 109.5
H10A C10 H10B 109.5
Si6 C10 H10C 109.5
H10A C10 H10C 109.5
H10B C10 H10C 109.5
Si4 C18 H18A 109.5
Si4 C18 H18B 109.5
H18A C18 H18B 109.5
Si4 C18 H18C 109.5
H18A C18 H18C 109.5
H18B C18 H18C 109.5
Si5 C13 H13A 109.5
Si5 C13 H13B 109.5
H13A C13 H13B 109.5
Si5 C13 H13C 109.5
H13A C13 H13C 109.5
H13B C13 H13C 109.5
Si5 C14 H14A 109.5
Si5 C14 H14B 109.5
H14A C14 H14B 109.5
Si5 C14 H14C 109.5
H14A C14 H14C 109.5
H14B C14 H14C 109.5
Si1 C2 H2A 109.5
Si1 C2 H2B 109.5
H2A C2 H2B 109.5
Si1 C2 H2C 109.5
H2A C2 H2C 109.5
H2B C2 H2C 109.5
Si3 C7 H7A 109.5
Si3 C7 H7B 109.5
H7A C7 H7B 109.5
Si3 C7 H7C 109.5
H7A C7 H7C 109.5
H7B C7 H7C 109.5
Si3 C9 H9A 109.5
Si3 C9 H9B 109.5
H9A C9 H9B 109.5
Si3 C9 H9C 109.5
H9A C9 H9C 109.5
H9B C9 H9C 109.5
Si6 C12 H12A 109.5
Si6 C12 H12B 109.5
H12A C12 H12B 109.5
Si6 C12 H12C 109.5
H12A C12 H12C 109.5
H12B C12 H12C 109.5
Si2 C4 H4A 109.5
Si2 C4 H4B 109.5
H4A C4 H4B 109.5
Si2 C4 H4C 109.5
H4A C4 H4C 109.5
H4B C4 H4C 109.5
Si2 C6 H6A 109.5
Si2 C6 H6B 109.5
H6A C6 H6B 109.5
Si2 C6 H6C 109.5
H6A C6 H6C 109.5
H6B C6 H6C 109.5
Si6 C11 H11A 109.5
Si6 C11 H11B 109.5
H11A C11 H11B 109.5
Si6 C11 H11C 109.5
H11A C11 H11C 109.5
H11B C11 H11C 109.5
Si3 C8 H8A 109.5
Si3 C8 H8B 109.5
H8A C8 H8B 109.5
Si3 C8 H8C 109.5
H8A C8 H8C 109.5
H8B C8 H8C 109.5
Si2 C5 H5A 109.5
Si2 C5 H5B 109.5
H5A C5 H5B 109.5
Si2 C5 H5C 109.5
H5A C5 H5C 109.5
H5B C5 H5C 109.5

loop_
_geom_bond_atom_site_label_1
_geom_bond_atom_site_label_2
_geom_bond_distance
Br1 Cu1 2.3551(8)
Cu1 P3 2.2477(8)
Cu1 P4 2.2516(9)
P3 C41 1.810(3)
P3 C36 1.866(2)
P3 P2 2.1832(10)
P4 C29 1.811(2)
P4 C25 1.870(3)
P4 P5 2.1850(10)
P5 C24 1.899(3)
P5 P6 2.1837(11)
P2 C37 1.909(2)
P2 P1 2.1852(10)
P1 C42 1.840(2)
P1 C37 1.874(2)
P6 C30 1.850(2)
P6 C24 1.874(3)
Si4 C18 1.858(3)
Si4 C17 1.859(3)
Si4 C16 1.870(3)
Si4 C41 1.883(3)
Si6 C12 1.857(3)
Si6 C10 1.863(3)
Si6 C11 1.866(3)
Si6 C42 1.936(2)
Si1 C2 1.856(3)
Si1 C1 1.861(3)
Si1 C3 1.862(3)
Si1 C29 1.888(3)
Si5 C15 1.863(3)
Si5 C13 1.865(3)
Si5 C14 1.870(3)
Si5 C37 1.907(2)
Si2 C5 1.861(3)
Si2 C4 1.865(3)
Si2 C6 1.869(3)
Si2 C30 1.911(3)
Si3 C7 1.858(3)
Si3 C9 1.859(3)
Si3 C8 1.862(3)
Si3 C24 1.911(2)
O4 C31 1.352(3)
O4 C35 1.387(3)
O2 C20 1.351(3)
O2 C19 1.390(3)
O3 C35 1.206(3)
O1 C19 1.209(3)
C33 C34 1.377(3)
C33 C32 1.439(3)
C33 C37 1.494(3)
C21 C20 1.326(4)
C21 C22 1.438(3)
C21 H21 0.9500
C38 C39 1.333(4)
C38 C36 1.519(3)
C38 H38 0.9500
C24 C22 1.495(3)
C39 C40 1.459(3)
C39 H39 0.9500
C41 C40 1.348(3)
C32 C31 1.327(4)
C32 H32 0.9500
C22 C23 1.380(3)
C26 C27 1.329(3)
C26 C25 1.519(3)
C26 H26 0.9500
C42 C36 1.561(3)
C42 H42 1.0000
C28 C29 1.349(4)
C28 C27 1.453(4)
C28 H28 0.9500
C19 C23 1.451(4)
C30 C25 1.563(3)
C30 H30 1.0000
C34 C35 1.457(3)
C34 C36 1.511(3)
C25 C23 1.510(3)
C27 H27 0.9500
C20 H20 0.9500
C31 H31 0.9500
C17 H17A 0.9800
C17 H17B 0.9800
C17 H17C 0.9800
C16 H16A 0.9800
C16 H16B 0.9800
C16 H16C 0.9800
C40 H40 0.9500
C1 H1A 0.9800
C1 H1B 0.9800
C1 H1C 0.9800
C3 H3A 0.9800
C3 H3B 0.9800
C3 H3C 0.9800
C15 H15A 0.9800
C15 H15B 0.9800
C15 H15C 0.9800
C10 H10A 0.9800
C10 H10B 0.9800
C10 H10C 0.9800
C18 H18A 0.9800
C18 H18B 0.9800
C18 H18C 0.9800
C13 H13A 0.9800
C13 H13B 0.9800
C13 H13C 0.9800
C14 H14A 0.9800
C14 H14B 0.9800
C14 H14C 0.9800
C2 H2A 0.9800
C2 H2B 0.9800
C2 H2C 0.9800
C7 H7A 0.9800
C7 H7B 0.9800
C7 H7C 0.9800
C9 H9A 0.9800
C9 H9B 0.9800
C9 H9C 0.9800
C12 H12A 0.9800
C12 H12B 0.9800
C12 H12C 0.9800
C4 H4A 0.9800
C4 H4B 0.9800
C4 H4C 0.9800
C6 H6A 0.9800
C6 H6B 0.9800
C6 H6C 0.9800
C11 H11A 0.9800
C11 H11B 0.9800
C11 H11C 0.9800
C8 H8A 0.9800
C8 H8B 0.9800
C8 H8C 0.9800
C5 H5A 0.9800
C5 H5B 0.9800
C5 H5C 0.9800
